data_7057034
loop_
_publ_author_name
'Cong, Bo-Wen'
'Su, Zhan-Hua'
'Zhao, Zhi-Feng'
'Zhao, Wen-Qi'
'Ma, Xiu-Juan'
'Xu, Qiu'
'Du, Li-Juan'

_publ_section_title
;
 A new 3D POMOF with two channels consisting of Wells--Dawson
 arsenotungstate and {Cl4Cu10(pz)11} complexes: synthesis, crystal
 structure, and properties
;
_journal_issue 6
_journal_name_full 'New Journal of Chemistry'
_journal_page_first 4596
_journal_paper_doi 10.1039/C7NJ04854H
_journal_volume 42
_journal_year 2018
_chemical_formula_moiety 'C22 H22 As Cl2 Cu5 N11 O31 W9, 0.75(H2 O)'
_chemical_formula_sum 'C22 H23.5 As Cl2 Cu5 N11 O31.75 W9'
_chemical_formula_weight 3068.15
_space_group_crystal_system monoclinic
_space_group_IT_number 15
_space_group_name_Hall '-C 2yc'
_space_group_name_H-M_alt 'C 1 2/c 1'
_symmetry_space_group_name_Hall '-C 2yc'
_symmetry_space_group_name_H-M 'C 1 2/c 1'
_atom_sites_solution_hydrogens mixed
_audit_creation_date 2017-07-31
_audit_creation_method
;
Olex2 1.2-beta
(compiled 2017.06.29 svn.r3433 for OlexSys, GUI svn.r5370)
;
_audit_update_record
;
2017-12-02 deposited with the CCDC.
2018-02-15 downloaded from the CCDC.
;
_cell_angle_alpha 90
_cell_angle_beta 110.0750(10)
_cell_angle_gamma 90
_cell_formula_units_Z 8
_cell_length_a 27.5445(19)
_cell_length_b 14.3006(10)
_cell_length_c 27.9545(19)
_cell_measurement_reflns_used 9904
_cell_measurement_temperature 296(2)
_cell_measurement_theta_max 28.27
_cell_measurement_theta_min 2.43
_cell_volume 10342.4(12)
_computing_cell_refinement 'SAINT V8.18C (?, 2016)'
_computing_data_reduction 'SAINT V8.18C (?, 2016)'
_computing_molecular_graphics 'Olex2 (Dolomanov et al., 2009)'
_computing_publication_material 'Olex2 (Dolomanov et al., 2009)'
_computing_structure_refinement 'ShelXL (Sheldrick, 2015)'
_diffrn_ambient_temperature 296.15
_diffrn_measured_fraction_theta_full 0.999
_diffrn_measured_fraction_theta_max 0.998
_diffrn_measurement_device_type 'CCD area detector'
_diffrn_measurement_method 'phi and omega scans'
_diffrn_radiation_monochromator graphite
_diffrn_radiation_type MoK\a
_diffrn_radiation_wavelength 0.71073
_diffrn_reflns_av_R_equivalents 0.0561
_diffrn_reflns_av_unetI/netI 0.0557
_diffrn_reflns_Laue_measured_fraction_full 0.999
_diffrn_reflns_Laue_measured_fraction_max 0.998
_diffrn_reflns_limit_h_max 32
_diffrn_reflns_limit_h_min -33
_diffrn_reflns_limit_k_max 17
_diffrn_reflns_limit_k_min -17
_diffrn_reflns_limit_l_max 33
_diffrn_reflns_limit_l_min -33
_diffrn_reflns_number 36483
_diffrn_reflns_point_group_measured_fraction_full 0.999
_diffrn_reflns_point_group_measured_fraction_max 0.998
_diffrn_reflns_theta_full 25.242
_diffrn_reflns_theta_max 25.500
_diffrn_reflns_theta_min 2.428
_exptl_absorpt_coefficient_mu 22.772
_exptl_absorpt_correction_T_max 0.7457
_exptl_absorpt_correction_T_min 0.2720
_exptl_absorpt_correction_type multi-scan
_exptl_absorpt_process_details
;
SADABS-2008/1 (Bruker,2008) was used for absorption correction.
wR2(int) was 0.1728 before and 0.0663 after correction.
The Ratio of minimum to maximum transmission is 0.3648.
The \l/2 correction factor is 0.0015.
;
_exptl_crystal_colour blue
_exptl_crystal_colour_primary blue
_exptl_crystal_density_diffrn 3.941
_exptl_crystal_description block
_exptl_crystal_F_000 10912
_exptl_crystal_size_max 0.22
_exptl_crystal_size_mid 0.22
_exptl_crystal_size_min 0.18
_refine_diff_density_max 2.897
_refine_diff_density_min -2.623
_refine_diff_density_rms 0.434
_refine_ls_extinction_method none
_refine_ls_goodness_of_fit_ref 1.034
_refine_ls_hydrogen_treatment constr
_refine_ls_matrix_type full
_refine_ls_number_parameters 715
_refine_ls_number_reflns 9614
_refine_ls_number_restraints 18
_refine_ls_restrained_S_all 1.033
_refine_ls_R_factor_all 0.0566
_refine_ls_R_factor_gt 0.0429
_refine_ls_shift/su_max 0.002
_refine_ls_shift/su_mean 0.000
_refine_ls_structure_factor_coef Fsqd
_refine_ls_weighting_details 'w=1/[\s^2^(Fo^2^)+(0.0776P)^2^] where P=(Fo^2^+2Fc^2^)/3'
_refine_ls_weighting_scheme calc
_refine_ls_wR_factor_gt 0.1158
_refine_ls_wR_factor_ref 0.1232
_reflns_Friedel_coverage 0.000
_reflns_number_gt 7788
_reflns_number_total 9614
_reflns_threshold_expression 'I > 2\s(I)'
_cod_data_source_file c7nj04854h2.cif
_cod_data_source_block aa1_0m
_cod_depositor_comments 'Adding full bibliography for 7057034.cif.'
_cod_original_cell_volume 10342.3(12)
_cod_original_formula_sum 'C22 H23.50 As Cl2 Cu5 N11 O31.75 W9'
_cod_database_code 7057034
_shelx_shelxl_version_number 2016/6
_shelx_space_group_comment
;
The symmetry employed for this shelxl refinement is uniquely defined
by the following loop, which should always be used as a source of
symmetry information in preference to the above space-group names.
They are only intended as comments.
;
_exptl_absorpt_special_details 'SADABS-2014/5 (Bruker,2014/5) was used for absorption correction.'
_olex2_refinement_description
;
1. Fixed Uiso
 At 1.2 times of:
  All C(H) groups
 At 1.5 times of:
  All O(H,H) groups
2. Uiso/Uaniso restraints and constraints
Uanis(O8) \\sim Ueq, Uanis(O9) \\sim Ueq: with sigma of 0.01 and sigma for
terminal atoms of 0.02
Uanis(C17) \\sim Ueq: with sigma of 0.01 and sigma for terminal atoms of 0.02
Uanis(O8) = Uanis(O13)
Uanis(O1) = Uanis(O17)
Uanis(O9) = Uanis(O2)
Uanis(O14) = Uanis(O24)
3. Others
 Fixed Sof: O32(0.75) H32A(0.75) H32B(0.75)
4.a Riding coordinates:
 O32(H32A,H32B)
4.b Aromatic/amide H refined with riding coordinates:
 C5(H5), C3(H3), C8(H8), C1(H1), C7(H7), C4(H4), C9(H9), C17(H17), C2(H2),
 C6(H6), C15(H15), C22(H22), C21(H21), C16(H16), C11(H11), C10(H10), C12(H12),
 C13(H13), C14(H14), C19(H19), C20(H20), C18(H18)
;
_olex2_submission_special_instructions 'No special instructions were received'

loop_
_space_group_symop_operation_xyz
'x, y, z'
'-x, y, -z+1/2'
'x+1/2, y+1/2, z'
'-x+1/2, y+1/2, -z+1/2'
'-x, -y, -z'
'x, -y, z-1/2'
'-x+1/2, -y+1/2, -z'
'x+1/2, -y+1/2, z-1/2'

loop_
_atom_site_label
_atom_site_type_symbol
_atom_site_fract_x
_atom_site_fract_y
_atom_site_fract_z
_atom_site_U_iso_or_equiv
_atom_site_adp_type
_atom_site_occupancy
_atom_site_site_symmetry_order
_atom_site_calc_flag
_atom_site_refinement_flags_posn
_atom_site_refinement_flags_adp
_atom_site_refinement_flags_occupancy
W8 W 0.38359(2) 0.53668(3) 0.61424(2) 0.01819(13) Uani 1 1 d . . .
W6 W 0.47854(2) 0.53372(3) 0.88398(2) 0.01888(13) Uani 1 1 d . . .
W9 W 0.54940(2) 0.30654(3) 0.68713(2) 0.01812(13) Uani 1 1 d . . .
W2 W 0.31840(2) 0.38642(3) 0.74558(2) 0.01801(13) Uani 1 1 d . . .
W7 W 0.41111(2) 0.30786(3) 0.68507(2) 0.01684(13) Uani 1 1 d . . .
W1 W 0.34055(2) 0.58670(3) 0.81330(2) 0.01709(13) Uani 1 1 d . . .
W4 W 0.40799(2) 0.73987(3) 0.67758(2) 0.02185(14) Uani 1 1 d . . .
W5 W 0.45476(2) 0.73597(3) 0.82029(2) 0.02236(14) Uani 1 1 d . . .
W3 W 0.29518(2) 0.59439(3) 0.68381(2) 0.01887(13) Uani 1 1 d . . .
As1 As 0.42880(4) 0.52654(7) 0.74879(4) 0.0086(2) Uani 1 1 d . . .
Cu5 Cu 0.28961(6) 1.02575(10) 1.00496(6) 0.0333(4) Uani 1 1 d . . .
Cu1 Cu 0.45434(6) 0.99457(11) 0.85878(7) 0.0358(4) Uani 1 1 d . . .
Cu3 Cu 0.32819(6) 1.56440(11) 0.94546(7) 0.0389(4) Uani 1 1 d . . .
Cu2 Cu 0.46570(7) 1.16207(12) 0.94501(7) 0.0431(5) Uani 1 1 d . . .
Cu4 Cu 0.22836(6) 0.65067(11) 0.85114(6) 0.0361(4) Uani 1 1 d . . .
Cl1 Cl 0.42447(14) 1.0259(2) 0.92955(13) 0.0365(8) Uani 1 1 d . . .
Cl2 Cl 0.24240(11) 1.5359(2) 0.92377(12) 0.0282(7) Uani 1 1 d . . .
O20 O 0.4785(3) 0.2962(5) 0.6849(3) 0.0180(18) Uani 1 1 d . . .
O28 O 0.2374(3) 0.6370(6) 0.6448(3) 0.0263(19) Uani 1 1 d . . .
O22 O 0.5290(3) 0.4118(5) 0.6436(3) 0.0198(18) Uani 1 1 d . . .
O9 O 0.4022(3) 0.5372(5) 0.8578(3) 0.0173(12) Uani 1 1 d . U .
O21 O 0.5708(3) 0.2429(5) 0.7508(3) 0.0144(17) Uani 1 1 d . . .
O24 O 0.3832(3) 0.2200(5) 0.6437(3) 0.0190(12) Uani 1 1 d . . .
O14 O 0.3474(3) 0.3444(5) 0.6994(3) 0.0190(12) Uani 1 1 d . . .
O13 O 0.4475(3) 0.4147(5) 0.7491(3) 0.0116(11) Uani 1 1 d . . .
O11 O 0.5493(3) 0.5382(5) 0.8915(3) 0.0167(17) Uani 1 1 d . . .
O26 O 0.4748(3) 0.7480(5) 0.6738(3) 0.0161(17) Uani 1 1 d . . .
O17 O 0.4279(3) 0.5837(5) 0.6958(3) 0.0129(11) Uani 1 1 d . . .
O16 O 0.3255(3) 0.5417(5) 0.6390(3) 0.0178(17) Uani 1 1 d . . .
O2 O 0.3085(3) 0.4684(5) 0.7975(3) 0.0173(12) Uani 1 1 d . . .
O1 O 0.3670(3) 0.5247(5) 0.7489(3) 0.0129(11) Uani 1 1 d . . .
O5 O 0.3416(3) 0.6983(5) 0.6871(3) 0.0174(17) Uani 1 1 d . . .
O7 O 0.3832(3) 0.6945(5) 0.8083(3) 0.0215(18) Uani 1 1 d . . .
O6 O 0.4338(3) 0.7568(5) 0.7493(2) 0.0138(17) Uani 1 1 d . . .
O10 O 0.4745(3) 0.6674(5) 0.8827(3) 0.0170(17) Uani 1 1 d . . .
O31 O 0.3118(3) 0.6291(5) 0.8533(3) 0.0264(19) Uani 1 1 d . . .
O19 O 0.3487(3) 0.5143(5) 0.5520(3) 0.0214(18) Uani 1 1 d . . .
O18 O 0.3833(3) 0.6699(5) 0.6150(3) 0.0196(17) Uani 1 1 d . . .
O27 O 0.3863(3) 0.8494(5) 0.6563(3) 0.027(2) Uani 1 1 d . . .
O25 O 0.4461(3) 0.8437(5) 0.8431(3) 0.0254(19) Uani 1 1 d . . .
O12 O 0.4840(3) 0.5130(6) 0.9461(3) 0.027(2) Uani 1 1 d . . .
O30 O 0.2732(3) 0.3031(5) 0.7435(3) 0.0259(19) Uani 1 1 d . . .
O3 O 0.2745(3) 0.4726(5) 0.6969(3) 0.0208(18) Uani 1 1 d . . .
O15 O 0.3976(3) 0.4128(5) 0.6409(3) 0.0181(17) Uani 1 1 d . . .
O4 O 0.2937(3) 0.6321(5) 0.7485(3) 0.0174(17) Uani 1 1 d . . .
O23 O 0.5468(3) 0.2174(5) 0.6454(3) 0.0205(18) Uani 1 1 d . . .
O8 O 0.4647(3) 0.5843(5) 0.8017(3) 0.0116(11) Uani 1 1 d . U .
O29 O 0.3797(3) 0.3410(5) 0.7971(3) 0.0168(16) Uani 1 1 d . . .
N1 N 0.4168(4) 1.2698(7) 0.9506(4) 0.033(3) Uani 1 1 d . . .
N2 N 0.3627(4) 1.4378(7) 0.9454(4) 0.027(2) Uani 1 1 d . . .
N6 N 0.5299(4) 0.9845(6) 0.8931(4) 0.025(2) Uani 1 1 d . . .
N5 N 0.3983(4) 1.0292(7) 0.7959(4) 0.025(2) Uani 1 1 d . . .
N3 N 0.5367(4) 1.2170(7) 0.9770(4) 0.032(3) Uani 1 1 d . . .
N4 N 0.6221(4) 1.3338(7) 1.0245(4) 0.029(3) Uani 1 1 d . . .
N10 N 0.3664(4) 1.0234(6) 1.0479(4) 0.024(2) Uani 1 1 d . . .
N11 N 0.2661(4) 1.1562(6) 1.0015(4) 0.027(2) Uani 1 1 d . . .
N8 N 0.2461(4) 0.7673(6) 0.8916(4) 0.025(2) Uani 1 1 d . . .
N9 N 0.2702(4) 0.9230(6) 0.9547(4) 0.024(2) Uani 1 1 d . . .
N7 N 0.1794(4) 0.5912(7) 0.7916(4) 0.026(2) Uani 1 1 d . . .
C5 C 0.5605(5) 1.2196(9) 1.0281(5) 0.032(3) Uani 1 1 d . . .
H5 H 0.548734 1.180318 1.048293 0.038 Uiso 1 1 calc R . .
C3 C 0.3435(6) 1.3687(9) 0.9110(5) 0.040(4) Uani 1 1 d . . .
H3 H 0.311996 1.377004 0.884895 0.048 Uiso 1 1 calc R . .
C8 C 0.5577(5) 1.2690(8) 0.9509(5) 0.032(3) Uani 1 1 d . . .
H8 H 0.543199 1.267506 0.915577 0.038 Uiso 1 1 calc R . .
C1 C 0.4352(5) 1.3383(9) 0.9840(5) 0.036(3) Uani 1 1 d . . .
H1 H 0.467171 1.331154 1.009517 0.043 Uiso 1 1 calc R . .
C7 C 0.5997(5) 1.3258(9) 0.9725(5) 0.034(3) Uani 1 1 d . . .
H7 H 0.613340 1.359439 0.951591 0.041 Uiso 1 1 calc R . .
C4 C 0.3703(5) 1.2861(9) 0.9143(5) 0.039(4) Uani 1 1 d . . .
H4 H 0.355678 1.239454 0.890573 0.047 Uiso 1 1 calc R . .
C9 C 0.3581(5) 1.0796(8) 0.7989(5) 0.028(3) Uani 1 1 d . . .
H9 H 0.356129 1.093404 0.830661 0.034 Uiso 1 1 calc R . .
C17 C 0.3857(5) 0.9557(9) 1.0812(5) 0.032(3) Uani 1 1 d . U .
H17 H 0.363667 0.909761 1.085559 0.039 Uiso 1 1 calc R . .
C2 C 0.4074(5) 1.4207(9) 0.9814(5) 0.029(3) Uani 1 1 d . . .
H2 H 0.421109 1.465942 1.006296 0.035 Uiso 1 1 calc R . .
C6 C 0.6019(5) 1.2789(9) 1.0515(5) 0.031(3) Uani 1 1 d . . .
H6 H 0.615777 1.280420 1.086907 0.037 Uiso 1 1 calc R . .
C15 C 0.2798(5) 0.8308(8) 0.8875(5) 0.029(3) Uani 1 1 d . . .
H15 H 0.295719 0.822521 0.863413 0.035 Uiso 1 1 calc R . .
C22 C 0.2248(5) 0.7813(8) 0.9275(5) 0.026(3) Uani 1 1 d . . .
H22 H 0.201658 0.737695 0.931867 0.031 Uiso 1 1 calc R . .
C21 C 0.2368(4) 0.8594(8) 0.9579(4) 0.027(3) Uani 1 1 d . . .
H21 H 0.220616 0.867760 0.981872 0.033 Uiso 1 1 calc R . .
C16 C 0.2915(5) 0.9084(8) 0.9183(5) 0.032(3) Uani 1 1 d . . .
H16 H 0.314622 0.952177 0.914042 0.038 Uiso 1 1 calc R . .
C11 C 0.3977(5) 1.0080(9) 0.7489(5) 0.030(3) Uani 1 1 d . . .
H11 H 0.424344 0.972253 0.745069 0.036 Uiso 1 1 calc R . .
C10 C 0.3197(4) 1.1111(8) 0.7554(5) 0.025(3) Uani 1 1 d . . .
H10 H 0.292748 1.146739 0.758553 0.030 Uiso 1 1 calc R . .
C12 C 0.5496(5) 0.9126(10) 0.9257(5) 0.040(4) Uani 1 1 d . . .
H12 H 0.528132 0.864447 0.928781 0.048 Uiso 1 1 calc R . .
C13 C 0.5620(5) 1.0487(9) 0.8901(6) 0.040(4) Uani 1 1 d . . .
H13 H 0.549660 1.099016 0.868181 0.048 Uiso 1 1 calc R . .
C14 C 0.1410(5) 0.5375(8) 0.7930(5) 0.034(3) Uani 1 1 d . . .
H14 H 0.140428 0.518977 0.824717 0.040 Uiso 1 1 calc R . .
C19 C 0.2387(6) 1.1980(9) 0.9582(5) 0.042(4) Uani 1 1 d . . .
H19 H 0.229338 1.164329 0.927949 0.050 Uiso 1 1 calc R . .
C20 C 0.2766(6) 1.2081(9) 1.0428(5) 0.049(5) Uani 1 1 d . . .
H20 H 0.294961 1.181307 1.074081 0.059 Uiso 1 1 calc R . .
C18 C 0.3994(5) 1.0885(9) 1.0464(5) 0.034(3) Uani 1 1 d . . .
H18 H 0.386886 1.138957 1.024673 0.041 Uiso 1 1 calc R . .
O32 O 0.3203(7) 0.8453(12) 0.7497(9) 0.110(8) Uani 0.75 1 d . . P
H32A H 0.334190 0.792077 0.750113 0.166 Uiso 0.75 1 d R . P
H32B H 0.287640 0.839108 0.739843 0.166 Uiso 0.75 1 d R . P

loop_
_atom_site_aniso_label
_atom_site_aniso_U_11
_atom_site_aniso_U_22
_atom_site_aniso_U_33
_atom_site_aniso_U_23
_atom_site_aniso_U_13
_atom_site_aniso_U_12
W8 0.0153(3) 0.0216(2) 0.0147(2) -0.00135(17) 0.00128(19) 0.00171(18)
W6 0.0166(3) 0.0239(2) 0.0149(2) 0.00029(17) 0.0039(2) -0.00100(19)
W9 0.0151(2) 0.0171(2) 0.0193(2) -0.00337(17) 0.0023(2) 0.00255(18)
W2 0.0094(2) 0.0179(2) 0.0264(3) -0.00200(18) 0.0056(2) -0.00421(18)
W7 0.0130(2) 0.0155(2) 0.0190(2) -0.00366(17) 0.00157(19) -0.00156(18)
W1 0.0099(2) 0.0232(2) 0.0189(2) -0.00344(18) 0.00588(19) -0.00059(18)
W4 0.0219(3) 0.0173(2) 0.0228(3) 0.00188(18) 0.0032(2) 0.00273(19)
W5 0.0263(3) 0.0172(2) 0.0235(3) -0.00356(18) 0.0085(2) -0.0005(2)
W3 0.0084(2) 0.0273(3) 0.0196(3) 0.00380(18) 0.00323(19) 0.00533(19)
As1 0.0041(5) 0.0109(5) 0.0108(5) -0.0007(4) 0.0023(4) -0.0002(4)
Cu5 0.0245(9) 0.0193(7) 0.0460(10) -0.0090(6) -0.0010(8) 0.0004(6)
Cu1 0.0172(8) 0.0362(9) 0.0412(10) 0.0024(7) -0.0061(7) 0.0030(7)
Cu3 0.0215(8) 0.0309(9) 0.0588(11) -0.0116(8) 0.0068(8) -0.0051(7)
Cu2 0.0275(9) 0.0356(9) 0.0649(12) -0.0181(8) 0.0141(9) -0.0106(8)
Cu4 0.0277(9) 0.0350(9) 0.0383(9) -0.0181(7) 0.0020(7) -0.0040(7)
Cl1 0.0379(19) 0.0287(16) 0.041(2) -0.0048(13) 0.0118(16) -0.0098(14)
Cl2 0.0200(15) 0.0322(16) 0.0302(17) 0.0041(12) 0.0057(13) -0.0004(12)
O20 0.007(4) 0.012(4) 0.029(4) 0.001(3) -0.001(3) -0.002(3)
O28 0.012(4) 0.046(5) 0.018(4) 0.006(4) 0.001(3) 0.006(4)
O22 0.013(4) 0.025(4) 0.020(4) -0.005(3) 0.004(3) 0.000(3)
O9 0.014(3) 0.025(3) 0.018(3) 0.006(2) 0.012(2) -0.003(2)
O21 0.013(4) 0.007(3) 0.021(4) 0.001(3) 0.003(3) 0.003(3)
O24 0.008(3) 0.019(3) 0.027(3) -0.005(2) 0.001(2) -0.003(2)
O14 0.008(3) 0.019(3) 0.027(3) -0.005(2) 0.001(2) -0.003(2)
O13 0.009(2) 0.016(2) 0.014(3) -0.0001(19) 0.008(2) -0.003(2)
O11 0.011(4) 0.022(4) 0.015(4) 0.000(3) 0.002(3) 0.000(3)
O26 0.007(4) 0.016(4) 0.024(4) -0.002(3) 0.005(3) 0.000(3)
O17 0.005(2) 0.021(3) 0.011(3) 0.001(2) 0.001(2) 0.002(2)
O16 0.013(4) 0.019(4) 0.016(4) 0.003(3) -0.002(3) -0.005(3)
O2 0.014(3) 0.025(3) 0.018(3) 0.006(2) 0.012(2) -0.003(2)
O1 0.005(2) 0.021(3) 0.011(3) 0.001(2) 0.001(2) 0.002(2)
O5 0.009(4) 0.020(4) 0.023(4) 0.006(3) 0.007(3) 0.005(3)
O7 0.009(4) 0.028(4) 0.026(4) -0.004(3) 0.006(3) -0.001(3)
O6 0.016(4) 0.015(4) 0.010(4) 0.002(3) 0.004(3) -0.002(3)
O10 0.018(4) 0.021(4) 0.014(4) -0.001(3) 0.008(3) 0.000(3)
O31 0.014(4) 0.032(4) 0.031(5) -0.005(4) 0.004(4) 0.000(4)
O19 0.018(4) 0.023(4) 0.017(4) -0.003(3) -0.003(3) 0.003(3)
O18 0.020(4) 0.021(4) 0.017(4) 0.001(3) 0.005(3) 0.002(3)
O27 0.028(5) 0.021(4) 0.028(5) -0.004(3) 0.003(4) 0.000(4)
O25 0.023(4) 0.018(4) 0.029(5) -0.005(3) 0.002(4) -0.001(3)
O12 0.026(5) 0.032(5) 0.019(4) 0.002(3) 0.005(4) -0.001(4)
O30 0.018(4) 0.021(4) 0.046(5) 0.001(4) 0.020(4) -0.007(3)
O3 0.009(4) 0.028(4) 0.019(4) -0.006(3) -0.004(3) -0.004(3)
O15 0.012(4) 0.024(4) 0.018(4) -0.001(3) 0.005(3) -0.003(3)
O4 0.009(4) 0.024(4) 0.020(4) -0.008(3) 0.007(3) 0.000(3)
O23 0.016(4) 0.025(4) 0.017(4) -0.005(3) 0.002(3) 0.005(3)
O8 0.009(2) 0.016(2) 0.014(3) -0.0001(19) 0.008(2) -0.003(2)
O29 0.010(4) 0.022(4) 0.020(4) 0.001(3) 0.007(3) -0.002(3)
N1 0.027(6) 0.026(5) 0.039(7) -0.002(5) 0.004(5) -0.003(5)
N2 0.021(6) 0.024(5) 0.034(6) -0.001(4) 0.009(5) -0.002(4)
N6 0.018(5) 0.024(5) 0.032(6) 0.004(4) 0.005(5) 0.001(4)
N5 0.011(5) 0.031(6) 0.031(6) 0.000(4) 0.006(4) 0.001(4)
N3 0.022(6) 0.024(5) 0.040(7) -0.003(5) -0.003(5) -0.006(5)
N4 0.020(5) 0.022(5) 0.036(6) 0.002(4) -0.003(5) -0.007(4)
N10 0.013(5) 0.023(5) 0.032(6) 0.001(4) 0.002(4) 0.002(4)
N11 0.026(6) 0.016(5) 0.026(5) -0.003(4) -0.006(4) 0.004(4)
N8 0.022(5) 0.017(5) 0.025(6) -0.004(4) -0.006(5) 0.006(4)
N9 0.021(5) 0.012(5) 0.034(6) -0.004(4) 0.002(5) 0.004(4)
N7 0.019(5) 0.034(6) 0.023(6) -0.007(4) 0.005(4) 0.012(5)
C5 0.029(7) 0.039(7) 0.037(8) -0.005(6) 0.022(6) -0.013(6)
C3 0.040(8) 0.039(8) 0.032(8) -0.017(6) -0.001(6) 0.009(7)
C8 0.038(8) 0.027(6) 0.022(7) 0.000(5) -0.001(6) -0.013(6)
C1 0.030(8) 0.035(7) 0.034(8) -0.009(6) 0.002(6) -0.010(6)
C7 0.033(8) 0.047(8) 0.022(7) 0.014(6) 0.009(6) -0.010(7)
C4 0.038(8) 0.037(8) 0.041(8) -0.014(6) 0.013(7) -0.001(7)
C9 0.026(7) 0.033(7) 0.025(7) -0.005(5) 0.009(6) 0.000(6)
C17 0.012(5) 0.031(6) 0.051(7) 0.006(5) 0.007(5) -0.005(5)
C2 0.022(7) 0.036(7) 0.025(7) -0.011(5) 0.001(5) -0.008(6)
C6 0.028(7) 0.045(8) 0.023(7) -0.008(6) 0.014(6) 0.001(6)
C15 0.029(7) 0.031(7) 0.025(7) -0.002(5) 0.007(6) 0.011(6)
C22 0.020(6) 0.023(6) 0.029(7) -0.005(5) 0.002(6) -0.007(5)
C21 0.021(7) 0.036(7) 0.023(6) -0.010(5) 0.004(5) 0.001(6)
C16 0.032(8) 0.021(6) 0.040(8) 0.000(5) 0.008(7) -0.002(5)
C11 0.036(8) 0.035(7) 0.023(7) 0.001(5) 0.014(6) 0.014(6)
C10 0.013(6) 0.025(6) 0.040(8) 0.003(5) 0.014(6) 0.010(5)
C12 0.020(7) 0.049(8) 0.049(9) 0.013(7) 0.009(7) -0.007(6)
C13 0.021(7) 0.029(7) 0.057(9) 0.011(6) -0.004(7) 0.007(6)
C14 0.042(9) 0.032(7) 0.036(8) 0.004(6) 0.024(7) -0.015(6)
C19 0.058(10) 0.039(8) 0.024(7) -0.017(6) 0.008(7) -0.008(7)
C20 0.075(12) 0.027(7) 0.025(7) 0.003(6) -0.007(8) 0.018(7)
C18 0.022(7) 0.041(8) 0.035(8) 0.017(6) 0.003(6) 0.003(6)
O32 0.068(13) 0.056(11) 0.24(3) -0.004(13) 0.093(16) -0.010(9)

loop_
_atom_type_symbol
_atom_type_description
_atom_type_scat_dispersion_real
_atom_type_scat_dispersion_imag
_atom_type_scat_source
C C 0.0030 0.0020 'International Tables Vol C Tables 4.2.6.8 and 6.1.1.4'
H H 0.0000 0.0000 'International Tables Vol C Tables 4.2.6.8 and 6.1.1.4'
As As 0.0500 2.0060 'International Tables Vol C Tables 4.2.6.8 and 6.1.1.4'
Cl Cl 0.1480 0.1590 'International Tables Vol C Tables 4.2.6.8 and 6.1.1.4'
Cu Cu 0.3200 1.2650 'International Tables Vol C Tables 4.2.6.8 and 6.1.1.4'
N N 0.0060 0.0030 'International Tables Vol C Tables 4.2.6.8 and 6.1.1.4'
O O 0.0110 0.0060 'International Tables Vol C Tables 4.2.6.8 and 6.1.1.4'
W W -0.8490 6.8720 'International Tables Vol C Tables 4.2.6.8 and 6.1.1.4'

loop_
_geom_angle_atom_site_label_1
_geom_angle_atom_site_label_2
_geom_angle_atom_site_label_3
_geom_angle
_geom_angle_site_symmetry_1
_geom_angle_site_symmetry_3
O11 W8 O17 83.1(3) 2_656 .
O11 W8 O16 164.8(3) 2_656 .
O16 W8 O17 81.8(3) . .
O19 W8 O11 98.0(4) . 2_656
O19 W8 O17 173.6(3) . .
O19 W8 O16 97.2(4) . .
O19 W8 O18 101.3(3) . .
O19 W8 O15 101.0(3) . .
O18 W8 O11 89.9(3) . 2_656
O18 W8 O17 72.4(3) . .
O18 W8 O16 87.3(3) . .
O18 W8 O15 157.6(3) . .
O15 W8 O11 88.4(3) . 2_656
O15 W8 O17 85.2(3) . .
O15 W8 O16 88.6(3) . .
O22 W6 O9 85.3(3) 2_656 .
O22 W6 O10 156.4(3) 2_656 .
O22 W6 O8 85.7(3) 2_656 .
O9 W6 O8 80.4(3) . .
O11 W6 O22 92.4(3) . 2_656
O11 W6 O9 165.2(3) . .
O11 W6 O10 91.1(3) . .
O11 W6 O8 84.9(3) . .
O10 W6 O9 85.4(3) . .
O10 W6 O8 71.4(3) . .
O12 W6 O22 102.3(3) . 2_656
O12 W6 O9 95.3(3) . .
O12 W6 O11 99.5(4) . .
O12 W6 O10 100.1(3) . .
O12 W6 O8 170.6(3) . .
O20 W9 O13 81.2(3) . 2_656
O22 W9 O20 88.1(3) . .
O22 W9 O21 155.3(3) . .
O22 W9 O13 83.7(3) . 2_656
O22 W9 O29 89.8(3) . 2_656
O21 W9 O20 88.8(3) . .
O21 W9 O13 71.6(3) . 2_656
O21 W9 O29 86.8(3) . 2_656
O23 W9 O20 96.6(3) . .
O23 W9 O22 102.7(3) . .
O23 W9 O21 102.1(3) . .
O23 W9 O13 173.3(3) . 2_656
O23 W9 O29 98.6(3) . 2_656
O29 W9 O20 164.7(3) 2_656 .
O29 W9 O13 83.5(3) 2_656 2_656
O14 W2 O2 157.3(3) . .
O14 W2 O1 85.6(3) . .
O14 W2 O3 91.8(3) . .
O14 W2 O29 86.2(3) . .
O2 W2 O1 72.1(3) . .
O30 W2 O14 103.7(4) . .
O30 W2 O2 99.0(4) . .
O30 W2 O1 167.7(3) . .
O30 W2 O3 98.5(3) . .
O30 W2 O29 103.5(3) . .
O3 W2 O2 85.8(3) . .
O3 W2 O1 72.7(3) . .
O29 W2 O2 87.5(3) . .
O29 W2 O1 85.0(3) . .
O29 W2 O3 157.8(3) . .
O20 W7 O21 91.1(3) . 2_656
O20 W7 O14 165.2(3) . .
O20 W7 O13 83.9(3) . .
O20 W7 O15 92.4(3) . .
O21 W7 O14 84.5(3) 2_656 .
O21 W7 O13 72.1(3) 2_656 .
O24 W7 O20 98.6(3) . .
O24 W7 O21 100.9(3) . 2_656
O24 W7 O14 96.1(3) . .
O24 W7 O13 172.6(3) . .
O24 W7 O15 101.5(3) . .
O14 W7 O13 81.3(3) . .
O15 W7 O21 156.5(3) . 2_656
O15 W7 O14 86.2(3) . .
O15 W7 O13 85.2(3) . .
O9 W1 O2 93.5(3) . .
O9 W1 O1 85.2(3) . .
O9 W1 O7 85.2(3) . .
O9 W1 O4 155.6(3) . .
O2 W1 O1 74.0(3) . .
O2 W1 O7 157.8(3) . .
O2 W1 O4 88.5(3) . .
O7 W1 O1 83.8(3) . .
O31 W1 O9 102.8(3) . .
O31 W1 O2 100.9(4) . .
O31 W1 O1 170.9(3) . .
O31 W1 O7 101.0(4) . .
O31 W1 O4 100.7(3) . .
O4 W1 O1 72.0(3) . .
O4 W1 O7 83.9(3) . .
O26 W4 O17 84.8(3) . .
O26 W4 O5 165.8(3) . .
O26 W4 O6 91.9(3) . .
O26 W4 O18 91.6(3) . .
O5 W4 O17 81.1(3) . .
O6 W4 O17 85.2(3) . .
O6 W4 O5 85.8(3) . .
O6 W4 O18 155.9(3) . .
O18 W4 O17 71.5(3) . .
O18 W4 O5 85.0(3) . .
O27 W4 O26 99.0(4) . .
O27 W4 O17 171.6(3) . .
O27 W4 O5 95.2(4) . .
O27 W4 O6 102.2(3) . .
O27 W4 O18 100.8(3) . .
O26 W5 O7 166.9(3) 2_656 .
O26 W5 O10 90.3(3) 2_656 .
O26 W5 O8 84.6(3) 2_656 .
O7 W5 O8 82.3(3) . .
O6 W5 O26 90.7(3) . 2_656
O6 W5 O7 86.7(3) . .
O6 W5 O10 158.1(3) . .
O6 W5 O8 85.8(3) . .
O10 W5 O7 87.4(3) . .
O10 W5 O8 72.5(3) . .
O25 W5 O26 98.9(4) . 2_656
O25 W5 O7 94.3(3) . .
O25 W5 O6 102.6(3) . .
O25 W5 O10 98.8(3) . .
O25 W5 O8 170.8(3) . .
O28 W3 O16 104.3(3) . .
O28 W3 O1 168.8(3) . .
O28 W3 O5 102.2(3) . .
O28 W3 O3 100.0(4) . .
O28 W3 O4 100.8(3) . .
O16 W3 O1 84.3(3) . .
O16 W3 O5 84.4(3) . .
O16 W3 O3 89.6(3) . .
O16 W3 O4 154.8(3) . .
O5 W3 O1 85.7(3) . .
O3 W3 O1 72.4(3) . .
O3 W3 O5 157.8(3) . .
O4 W3 O1 71.2(3) . .
O4 W3 O5 88.1(3) . .
O4 W3 O3 88.3(3) . .
O13 As1 O17 112.2(3) . .
O13 As1 O1 106.9(3) . .
O13 As1 O8 112.1(3) . .
O17 As1 O1 107.2(3) . .
O17 As1 O8 111.1(3) . .
O8 As1 O1 107.0(3) . .
N10 Cu5 Cl2 95.7(3) . 7_577
N11 Cu5 Cl2 99.6(3) . 7_577
N11 Cu5 N10 107.5(4) . .
N11 Cu5 N9 131.9(4) . .
N9 Cu5 Cl2 102.3(3) . 7_577
N9 Cu5 N10 112.2(4) . .
Cl1 Cu1 Cu2 41.72(8) . .
O25 Cu1 Cu2 145.8(2) . .
O25 Cu1 Cl1 107.6(3) . .
N6 Cu1 Cu2 83.1(3) . .
N6 Cu1 Cl1 102.3(3) . .
N6 Cu1 O25 92.6(3) . .
N5 Cu1 Cu2 108.4(3) . .
N5 Cu1 Cl1 107.5(3) . .
N5 Cu1 O25 94.2(3) . .
N5 Cu1 N6 145.8(5) . .
Cl2 Cu3 Cu4 49.59(9) . 1_565
Cl2 Cu3 O31 89.3(2) . 1_565
O31 Cu3 Cu4 43.48(18) 1_565 1_565
N2 Cu3 Cu4 125.8(3) . 1_565
N2 Cu3 Cl2 106.4(3) . .
N2 Cu3 O31 103.6(3) . 1_565
N4 Cu3 Cu4 109.1(3) 5_687 1_565
N4 Cu3 Cl2 138.8(3) 5_687 .
N4 Cu3 O31 91.0(4) 5_687 1_565
N4 Cu3 N2 113.5(4) 5_687 .
Cl1 Cu2 Cu1 46.75(11) . .
Cl1 Cu2 O23 101.1(2) . 2_666
O23 Cu2 Cu1 63.94(18) 2_666 .
N1 Cu2 Cu1 132.9(3) . .
N1 Cu2 Cl1 111.2(3) . .
N1 Cu2 O23 88.5(4) . 2_666
N3 Cu2 Cu1 115.9(3) . .
N3 Cu2 Cl1 141.6(3) . .
N3 Cu2 O23 95.7(4) . 2_666
N3 Cu2 N1 103.4(4) . .
Cl2 Cu4 Cu3 42.90(8) 1_545 1_545
O31 Cu4 Cu3 51.9(2) . 1_545
O31 Cu4 Cl2 90.9(2) . 1_545
N8 Cu4 Cu3 83.4(3) . 1_545
N8 Cu4 Cl2 98.5(3) . 1_545
N8 Cu4 O31 92.8(4) . .
N7 Cu4 Cu3 131.2(3) . 1_545
N7 Cu4 Cl2 105.9(3) . 1_545
N7 Cu4 O31 111.0(4) . .
N7 Cu4 N8 145.2(4) . .
Cu2 Cl1 Cu1 91.53(14) . .
Cu3 Cl2 Cu5 116.98(13) . 7_577
Cu3 Cl2 Cu4 87.51(12) . 1_565
Cu4 Cl2 Cu5 146.79(14) 1_565 7_577
W7 O20 W9 170.3(4) . .
W6 O22 W9 164.2(4) 2_656 .
W1 O9 W6 150.0(4) . .
W9 O21 W7 122.5(4) . 2_656
W2 O14 W7 148.2(4) . .
W7 O13 W9 92.6(2) . 2_656
As1 O13 W9 124.3(4) . 2_656
As1 O13 W7 125.2(3) . .
W6 O11 W8 169.2(4) . 2_656
W4 O26 W5 168.3(4) . 2_656
W8 O17 W4 93.4(2) . .
As1 O17 W8 125.1(4) . .
As1 O17 W4 126.4(4) . .
W3 O16 W8 148.7(4) . .
W1 O2 W2 122.5(4) . .
W2 O1 W3 90.5(2) . .
W1 O1 W2 91.4(3) . .
W1 O1 W3 91.9(2) . .
As1 O1 W2 124.3(3) . .
As1 O1 W1 124.9(3) . .
As1 O1 W3 123.9(4) . .
W3 O5 W4 145.8(4) . .
W1 O7 W5 143.8(4) . .
W5 O6 W4 163.2(4) . .
W5 O10 W6 121.8(4) . .
W1 O31 Cu3 124.1(4) . 1_545
W1 O31 Cu4 136.2(4) . .
Cu4 O31 Cu3 84.7(3) . 1_545
W8 O18 W4 121.9(4) . .
W5 O25 Cu1 159.7(5) . .
W3 O3 W2 124.3(4) . .
W7 O15 W8 162.9(4) . .
W3 O4 W1 124.7(4) . .
W9 O23 Cu2 149.8(4) . 2_646
W5 O8 W6 93.6(2) . .
As1 O8 W6 124.4(3) . .
As1 O8 W5 126.1(4) . .
W9 O29 W2 145.7(4) 2_656 .
C1 N1 Cu2 119.8(9) . .
C1 N1 C4 115.7(11) . .
C4 N1 Cu2 122.8(9) . .
C3 N2 Cu3 125.4(9) . .
C2 N2 Cu3 118.4(8) . .
C2 N2 C3 116.2(11) . .
C12 N6 Cu1 119.4(9) . .
C13 N6 Cu1 123.0(8) . .
C13 N6 C12 117.2(11) . .
C9 N5 Cu1 119.3(9) . .
C11 N5 Cu1 124.1(9) . .
C11 N5 C9 116.6(10) . .
C5 N3 Cu2 121.7(9) . .
C8 N3 Cu2 121.6(8) . .
C8 N3 C5 115.3(10) . .
C7 N4 Cu3 120.2(8) . 5_687
C6 N4 Cu3 123.8(9) . 5_687
C6 N4 C7 115.2(10) . .
C17 N10 Cu5 120.8(8) . .
C18 N10 Cu5 124.0(8) . .
C18 N10 C17 115.2(10) . .
C19 N11 Cu5 123.1(8) . .
C20 N11 Cu5 121.5(8) . .
C20 N11 C19 115.4(10) . .
C15 N8 Cu4 124.7(9) . .
C15 N8 C22 117.3(10) . .
C22 N8 Cu4 117.9(8) . .
C21 N9 Cu5 119.3(9) . .
C21 N9 C16 115.9(10) . .
C16 N9 Cu5 124.7(8) . .
C10 N7 Cu4 120.1(8) 4_546 .
C14 N7 Cu4 123.8(9) . .
C14 N7 C10 115.7(10) . 4_546
N3 C5 H5 118.8 . .
N3 C5 C6 122.4(12) . .
C6 C5 H5 118.8 . .
N2 C3 H3 119.7 . .
N2 C3 C4 120.6(12) . .
C4 C3 H3 119.7 . .
N3 C8 H8 118.0 . .
N3 C8 C7 124.0(11) . .
C7 C8 H8 118.0 . .
N1 C1 H1 119.4 . .
N1 C1 C2 121.2(11) . .
C2 C1 H1 119.4 . .
N4 C7 H7 119.4 . .
C8 C7 N4 121.2(12) . .
C8 C7 H7 119.4 . .
N1 C4 C3 123.1(12) . .
N1 C4 H4 118.5 . .
C3 C4 H4 118.5 . .
N5 C9 H9 119.5 . .
N5 C9 C10 121.0(12) . .
C10 C9 H9 119.5 . .
N10 C17 H17 119.1 . .
N10 C17 C13 121.8(12) . 5_677
C13 C17 H17 119.1 5_677 .
N2 C2 C1 123.3(11) . .
N2 C2 H2 118.4 . .
C1 C2 H2 118.4 . .
N4 C6 C5 121.7(12) . .
N4 C6 H6 119.2 . .
C5 C6 H6 119.2 . .
N8 C15 H15 119.4 . .
N8 C15 C16 121.2(13) . .
C16 C15 H15 119.4 . .
N8 C22 H22 119.6 . .
N8 C22 C21 120.8(12) . .
C21 C22 H22 119.6 . .
N9 C21 C22 122.9(12) . .
N9 C21 H21 118.6 . .
C22 C21 H21 118.6 . .
N9 C16 C15 121.8(13) . .
N9 C16 H16 119.1 . .
C15 C16 H16 119.1 . .
N5 C11 H11 119.4 . .
N5 C11 C14 121.2(12) . 4_556
C14 C11 H11 119.4 4_556 .
N7 C10 C9 121.4(11) 4_556 .
N7 C10 H10 119.3 4_556 .
C9 C10 H10 119.3 . .
N6 C12 H12 120.3 . .
C18 C12 N6 119.4(12) 5_677 .
C18 C12 H12 120.3 5_677 .
N6 C13 C17 121.7(12) . 5_677
N6 C13 H13 119.2 . .
C17 C13 H13 119.2 5_677 .
N7 C14 C11 123.9(13) . 4_546
N7 C14 H14 118.1 . .
C11 C14 H14 118.1 4_546 .
N11 C19 H19 119.3 . .
N11 C19 C20 121.4(11) . 7_577
C20 C19 H19 119.3 7_577 .
N11 C20 C19 123.2(11) . 7_577
N11 C20 H20 118.4 . .
C19 C20 H20 118.4 7_577 .
N10 C18 C12 124.6(12) . 5_677
N10 C18 H18 117.7 . .
C12 C18 H18 117.7 5_677 .
H32A O32 H32B 109.4 . .

loop_
_geom_bond_atom_site_label_1
_geom_bond_atom_site_label_2
_geom_bond_distance
_geom_bond_site_symmetry_2
W8 O11 1.910(8) 2_656
W8 O17 2.287(7) .
W8 O16 1.951(8) .
W8 O19 1.704(7) .
W8 O18 1.906(7) .
W8 O15 1.908(7) .
W6 O22 1.888(7) 2_656
W6 O9 1.977(7) .
W6 O11 1.888(8) .
W6 O10 1.914(7) .
W6 O12 1.717(8) .
W6 O8 2.316(7) .
W9 O20 1.938(7) .
W9 O22 1.896(7) .
W9 O21 1.903(7) .
W9 O13 2.340(7) 2_656
W9 O23 1.713(7) .
W9 O29 1.912(7) 2_656
W2 O14 1.838(8) .
W2 O2 1.956(8) .
W2 O1 2.372(7) .
W2 O30 1.711(7) .
W2 O3 1.925(7) .
W2 O29 1.919(7) .
W7 O20 1.865(7) .
W7 O21 1.927(7) 2_656
W7 O24 1.701(7) .
W7 O14 1.998(8) .
W7 O13 2.304(7) .
W7 O15 1.898(7) .
W1 O9 1.865(7) .
W1 O2 1.890(7) .
W1 O1 2.337(7) .
W1 O7 1.972(8) .
W1 O31 1.690(8) .
W1 O4 1.940(7) .
W4 O26 1.884(7) .
W4 O17 2.315(7) .
W4 O5 2.026(8) .
W4 O6 1.898(6) .
W4 O18 1.925(7) .
W4 O27 1.709(8) .
W5 O26 1.897(7) 2_656
W5 O7 1.974(7) .
W5 O6 1.891(6) .
W5 O10 1.911(7) .
W5 O25 1.715(8) .
W5 O8 2.269(7) .
W3 O28 1.704(7) .
W3 O16 1.885(8) .
W3 O1 2.398(6) .
W3 O5 1.941(7) .
W3 O3 1.907(8) .
W3 O4 1.901(7) .
As1 O13 1.679(7) .
As1 O17 1.684(7) .
As1 O1 1.703(7) .
As1 O8 1.686(7) .
Cu5 Cl2 2.594(4) 7_577
Cu5 N10 2.042(9) .
Cu5 N11 1.966(9) .
Cu5 N9 1.975(9) .
Cu1 Cu2 3.336(2) .
Cu1 Cl1 2.431(4) .
Cu1 O25 2.198(8) .
Cu1 N6 1.976(10) .
Cu1 N5 1.965(9) .
Cu3 Cu4 3.325(2) 1_565
Cu3 Cl2 2.266(3) .
Cu3 O31 2.627(9) 1_565
Cu3 N2 2.044(10) .
Cu3 N4 1.977(9) 5_687
Cu2 Cl1 2.221(3) .
Cu2 O23 2.556(8) 2_666
Cu2 N1 2.087(11) .
Cu2 N3 2.010(10) .
Cu4 Cl2 2.535(3) 1_545
Cu4 O31 2.298(8) .
Cu4 N8 1.981(9) .
Cu4 N7 1.942(10) .
N1 C1 1.327(15) .
N1 C4 1.354(16) .
N2 C3 1.353(15) .
N2 C2 1.320(14) .
N6 C12 1.357(16) .
N6 C13 1.296(17) .
N5 C9 1.346(16) .
N5 C11 1.343(16) .
N3 C5 1.352(16) .
N3 C8 1.306(16) .
N4 C7 1.376(15) .
N4 C6 1.336(16) .
N10 C17 1.322(15) .
N10 C18 1.313(16) .
N11 C19 1.329(16) .
N11 C20 1.317(16) .
N8 C15 1.330(16) .
N8 C22 1.340(16) .
N9 C21 1.320(16) .
N9 C16 1.352(17) .
N7 C10 1.352(15) 4_546
N7 C14 1.319(16) .
C5 H5 0.9300 .
C5 C6 1.391(17) .
C3 H3 0.9300 .
C3 C4 1.378(18) .
C8 H8 0.9300 .
C8 C7 1.374(17) .
C1 H1 0.9300 .
C1 C2 1.394(18) .
C7 H7 0.9300 .
C4 H4 0.9300 .
C9 H9 0.9300 .
C9 C10 1.384(16) .
C17 H17 0.9300 .
C17 C13 1.389(16) 5_677
C2 H2 0.9300 .
C6 H6 0.9300 .
C15 H15 0.9300 .
C15 C16 1.373(16) .
C22 H22 0.9300 .
C22 C21 1.373(15) .
C21 H21 0.9300 .
C16 H16 0.9300 .
C11 H11 0.9300 .
C11 C14 1.352(17) 4_556
C10 H10 0.9300 .
C12 H12 0.9300 .
C12 C18 1.353(17) 5_677
C13 H13 0.9300 .
C14 H14 0.9300 .
C19 H19 0.9300 .
C19 C20 1.404(18) 7_577
C20 H20 0.9300 .
C18 H18 0.9300 .
O32 H32A 0.8499 .
O32 H32B 0.8502 .

loop_
_geom_torsion_atom_site_label_1
_geom_torsion_atom_site_label_2
_geom_torsion_atom_site_label_3
_geom_torsion_atom_site_label_4
_geom_torsion
_geom_torsion_site_symmetry_1
_geom_torsion_site_symmetry_4
Cu5 N10 C17 C13 178.3(11) . 5_677
Cu5 N10 C18 C12 -179.4(12) . 5_677
Cu5 N11 C19 C20 -178.8(12) . 7_577
Cu5 N11 C20 C19 178.7(13) . 7_577
Cu5 N9 C21 C22 -174.0(9) . .
Cu5 N9 C16 C15 173.9(9) . .
Cu1 N6 C12 C18 -172.4(11) . 5_677
Cu1 N6 C13 C17 173.2(11) . 5_677
Cu1 N5 C9 C10 175.3(9) . .
Cu1 N5 C11 C14 -176.9(10) . 4_556
Cu3 N2 C3 C4 179.5(11) . .
Cu3 N2 C2 C1 -177.7(11) . .
Cu3 N4 C7 C8 -166.3(11) 5_687 .
Cu3 N4 C6 C5 168.4(9) 5_687 .
Cu2 N1 C1 C2 166.0(10) . .
Cu2 N1 C4 C3 -163.6(12) . .
Cu2 N3 C5 C6 -161.4(10) . .
Cu2 N3 C8 C7 164.0(11) . .
Cu4 N8 C15 C16 -177.6(8) . .
Cu4 N8 C22 C21 178.0(8) . .
Cu4 N7 C14 C11 169.3(10) . 4_546
O20 W9 O22 W6 116.2(18) . 2_656
O20 W9 O23 Cu2 96.1(8) . 2_646
O20 W7 O15 W8 -111.9(15) . .
O28 W3 O16 W8 123.2(8) . .
O22 W6 O11 W8 54(2) 2_656 2_656
O22 W9 O23 Cu2 6.6(9) . 2_646
O9 W6 O11 W8 -27(3) . 2_656
O9 W1 O2 W2 -83.6(5) . .
O9 W1 O31 Cu3 -26.5(5) . 1_545
O9 W1 O31 Cu4 -149.5(6) . .
O21 W9 O22 W6 33(2) . 2_656
O21 W9 O23 Cu2 -173.8(8) . 2_646
O21 W7 O15 W8 -13(2) 2_656 .
O24 W7 O15 W8 148.8(15) . .
O14 W7 O15 W8 53.4(15) . .
O13 W9 O22 W6 34.8(17) 2_656 2_656
O13 W7 O15 W8 -28.2(15) . .
O13 As1 O17 W8 54.9(5) . .
O13 As1 O17 W4 -177.7(4) . .
O13 As1 O1 W2 -2.9(5) . .
O13 As1 O1 W1 118.0(4) . .
O13 As1 O1 W3 -121.0(4) . .
O13 As1 O8 W6 -53.0(5) . .
O13 As1 O8 W5 -179.3(4) . .
O26 W4 O6 W5 -107.0(15) . .
O26 W5 O6 W4 108.6(15) 2_656 .
O26 W5 O25 Cu1 34.1(13) 2_656 .
O17 W4 O26 W5 -29(2) . 2_656
O17 W4 O6 W5 -22.3(15) . .
O17 As1 O13 W9 -176.9(3) . 2_656
O17 As1 O13 W7 -53.5(5) . .
O17 As1 O1 W2 117.6(4) . .
O17 As1 O1 W1 -121.5(4) . .
O17 As1 O1 W3 -0.5(5) . .
O17 As1 O8 W6 -179.4(4) . .
O17 As1 O8 W5 54.3(5) . .
O2 W2 O14 W7 52.9(13) . .
O2 W1 O9 W6 136.7(8) . .
O2 W1 O31 Cu3 69.7(5) . 1_545
O2 W1 O31 Cu4 -53.3(7) . .
O1 W2 O14 W7 63.8(8) . .
O1 W1 O9 W6 63.1(9) . .
O1 W1 O2 W2 0.3(4) . .
O1 W3 O16 W8 -64.2(7) . .
O1 As1 O13 W9 -59.6(5) . 2_656
O1 As1 O13 W7 63.8(5) . .
O1 As1 O17 W8 -62.1(5) . .
O1 As1 O17 W4 65.3(5) . .
O1 As1 O8 W6 63.8(5) . .
O1 As1 O8 W5 -62.5(5) . .
O5 W4 O26 W5 -24(3) . 2_656
O5 W4 O6 W5 59.0(15) . .
O5 W3 O16 W8 22.0(7) . .
O7 W1 O9 W6 -21.0(9) . .
O7 W1 O2 W2 2.3(11) . .
O7 W1 O31 Cu3 -114.0(4) . 1_545
O7 W1 O31 Cu4 122.9(6) . .
O7 W5 O6 W4 -58.5(15) . .
O7 W5 O25 Cu1 -146.2(12) . .
O6 W4 O26 W5 56(2) . 2_656
O6 W5 O25 Cu1 -58.7(13) . .
O10 W6 O11 W8 -103(2) . 2_656
O10 W5 O6 W4 16(2) . .
O10 W5 O25 Cu1 125.8(12) . .
O31 W1 O9 W6 -121.2(9) . .
O31 W1 O2 W2 172.6(4) . .
O18 W4 O26 W5 -100(2) . 2_656
O18 W4 O6 W5 -9(2) . .
O27 W4 O26 W5 159(2) . 2_656
O27 W4 O6 W5 153.4(15) . .
O25 W5 O6 W4 -152.1(15) . .
O12 W6 O11 W8 157(2) . 2_656
O30 W2 O14 W7 -124.4(8) . .
O3 W2 O14 W7 136.4(8) . .
O3 W3 O16 W8 -136.6(8) . .
O4 W1 O9 W6 42.6(13) . .
O4 W1 O2 W2 72.0(4) . .
O4 W1 O31 Cu3 160.2(4) . 1_545
O4 W1 O31 Cu4 37.2(7) . .
O4 W3 O16 W8 -51.4(12) . .
O23 W9 O22 W6 -147.5(17) . 2_656
O8 W6 O11 W8 -32(2) . 2_656
O8 W5 O6 W4 24.1(15) . .
O8 As1 O13 W9 57.3(5) . 2_656
O8 As1 O13 W7 -179.3(4) . .
O8 As1 O17 W8 -178.7(4) . .
O8 As1 O17 W4 -51.3(5) . .
O8 As1 O1 W2 -123.1(4) . .
O8 As1 O1 W1 -2.3(5) . .
O8 As1 O1 W3 118.8(4) . .
O29 W9 O22 W6 -48.7(18) 2_656 2_656
O29 W9 O23 Cu2 -85.2(8) 2_656 2_646
O29 W2 O14 W7 -21.4(8) . .
N1 C1 C2 N2 -2(2) . .
N2 C3 C4 N1 -1(2) . .
N5 C9 C10 N7 1.2(19) . 4_556
N3 C5 C6 N4 -3(2) . .
N3 C8 C7 N4 -2(2) . .
N8 C15 C16 N9 1.3(18) . .
N8 C22 C21 N9 -1.7(18) . .
C5 N3 C8 C7 -2(2) . .
C3 N2 C2 C1 2(2) . .
C8 N3 C5 C6 4.8(19) . .
C1 N1 C4 C3 1(2) . .
C7 N4 C6 C5 -1.2(18) . .
C4 N1 C1 C2 1(2) . .
C9 N5 C11 C14 1.2(19) . 4_556
C17 N10 C18 C12 3(2) . 5_677
C2 N2 C3 C4 0(2) . .
C6 N4 C7 C8 3.7(19) . .
C15 N8 C22 C21 1.3(16) . .
C22 N8 C15 C16 -1.2(16) . .
C21 N9 C16 C15 -1.6(17) . .
C16 N9 C21 C22 1.7(17) . .
C11 N5 C9 C10 -2.9(18) . .
C10 N7 C14 C11 -4.2(19) 4_546 4_546
C12 N6 C13 C17 0(2) . 5_677
C13 N6 C12 C18 1(2) . 5_677
C19 N11 C20 C19 -2(3) . 7_577
C20 N11 C19 C20 2(3) . 7_577
C18 N10 C17 C13 -4(2) . 5_677
